data_1555288
loop_
_publ_author_name
'\'Alvarez, Mar\'ia'
'Galindo, Agust\'in'
'P\'erez, Pedro J.'
'Carmona, Ernesto'

_publ_section_title
;
 Molybdenum and tungsten complexes with carbon dioxide and ethylene
 ligands
;
_journal_issue 37
_journal_name_full 'Chemical Science'
_journal_page_first 8541
_journal_paper_doi 10.1039/C9SC03225H
_journal_volume 10
_journal_year 2019
_chemical_formula_moiety 'C36 H35 N O2 P2 W, 2(C H2 Cl2)'
_chemical_formula_sum 'C38 H39 Cl4 N O2 P2 W'
_chemical_formula_weight 929.29
_chemical_properties_physical 'air-sensitive, moisture-sensitive,Air-sensitive,Moisture-sensitive'
_space_group_crystal_system monoclinic
_space_group_IT_number 15
_space_group_name_Hall '-C 2yc'
_space_group_name_H-M_alt 'C 1 2/c 1'
_atom_sites_solution_hydrogens geom
_audit_update_record
;
2019-04-23 deposited with the CCDC.	2019-08-13 downloaded from the CCDC.
;
_cell_angle_alpha 90
_cell_angle_beta 111.571(2)
_cell_angle_gamma 90
_cell_formula_units_Z 8
_cell_length_a 35.714(3)
_cell_length_b 16.0980(13)
_cell_length_c 15.0574(12)
_cell_measurement_reflns_used 9869
_cell_measurement_temperature 100.0
_cell_measurement_theta_max 25.14
_cell_measurement_theta_min 2.23
_cell_volume 8050.6(11)
_computing_cell_refinement 'Bruker Apex3, 2017'
_computing_data_collection 'Bruker Apex3, 2017'
_computing_data_reduction 'SAINT v8.38A (Bruker, 2017)'
_computing_molecular_graphics 'Olex2 (Dolomanov et al., 2009)'
_computing_publication_material 'Olex2 (Dolomanov et al., 2009)'
_computing_structure_refinement 'XL (Sheldrick, 2014)'
_computing_structure_solution 'XT (Sheldrick, 2015)'
_diffrn_ambient_temperature 100.0
_diffrn_measured_fraction_theta_full 0.993
_diffrn_measured_fraction_theta_max 0.993
_diffrn_measurement_device 'Bruker D8 Quest'
_diffrn_measurement_device_type 'Bruker D8 Quest'
_diffrn_measurement_method '\f and \w scans'
_diffrn_radiation_monochromator multilayer
_diffrn_radiation_probe x-ray
_diffrn_radiation_type MoK\a
_diffrn_radiation_wavelength 0.71073
_diffrn_reflns_av_R_equivalents 0.0642
_diffrn_reflns_av_unetI/netI 0.0223
_diffrn_reflns_Laue_measured_fraction_full 0.993
_diffrn_reflns_Laue_measured_fraction_max 0.993
_diffrn_reflns_limit_h_max 42
_diffrn_reflns_limit_h_min -42
_diffrn_reflns_limit_k_max 19
_diffrn_reflns_limit_k_min -19
_diffrn_reflns_limit_l_max 17
_diffrn_reflns_limit_l_min -17
_diffrn_reflns_number 127331
_diffrn_reflns_point_group_measured_fraction_full 0.993
_diffrn_reflns_point_group_measured_fraction_max 0.993
_diffrn_reflns_theta_full 25.178
_diffrn_reflns_theta_max 25.178
_diffrn_reflns_theta_min 2.179
_diffrn_source 'microfocus sealed x-ray tube'
_diffrn_source_type 'Incoatec I/mS high brilliance'
_diffrn_standards_number 0
_exptl_absorpt_coefficient_mu 3.247
_exptl_absorpt_correction_T_max 0.0183
_exptl_absorpt_correction_T_min 0.0046
_exptl_absorpt_correction_type multi-scan
_exptl_absorpt_process_details
;
SADABS-2016/2 (Bruker,2016/2) was used for absorption correction. 
wR2(int) was 0.1099 before and 0.0732 after correction. 
The Ratio of minimum to maximum transmission is 0.2514. 
The \l/2 correction factor is Not present.
;
_exptl_crystal_colour 'light yellow'
_exptl_crystal_colour_modifier light
_exptl_crystal_colour_primary yellow
_exptl_crystal_density_diffrn 1.533
_exptl_crystal_description prism
_exptl_crystal_F_000 3696
_exptl_crystal_recrystallization_method 'Crystallised from dichloromethane'
_exptl_crystal_size_max 0.315
_exptl_crystal_size_mid 0.17
_exptl_crystal_size_min 0.09
_refine_diff_density_max 1.909
_refine_diff_density_min -1.871
_refine_diff_density_rms 0.165
_refine_ls_extinction_method none
_refine_ls_goodness_of_fit_ref 1.192
_refine_ls_hydrogen_treatment constr
_refine_ls_matrix_type full
_refine_ls_number_parameters 433
_refine_ls_number_reflns 7184
_refine_ls_number_restraints 24
_refine_ls_restrained_S_all 1.194
_refine_ls_R_factor_all 0.0804
_refine_ls_R_factor_gt 0.0677
_refine_ls_shift/su_max 0.000
_refine_ls_shift/su_mean 0.000
_refine_ls_structure_factor_coef Fsqd
_refine_ls_weighting_details 'w=1/[\s^2^(Fo^2^)+(0.0134P)^2^+268.4964P] where P=(Fo^2^+2Fc^2^)/3'
_refine_ls_weighting_scheme calc
_refine_ls_wR_factor_gt 0.1481
_refine_ls_wR_factor_ref 0.1560
_reflns_Friedel_coverage 0.000
_reflns_number_gt 6058
_reflns_number_total 7184
_reflns_threshold_expression 'I > 2\s(I)'
_cod_data_source_file c9sc03225h2.cif
_cod_data_source_block compound_3b
_cod_original_cell_volume 8050.5(11)
_cod_original_sg_symbol_Hall '-C 2yn'
_cod_original_sg_symbol_H-M 'C 2/c'
_cod_database_code 1555288
_shelx_shelxl_version_number 2016/6
_shelx_space_group_comment
;
The symmetry employed for this shelxl refinement is uniquely defined
by the following loop, which should always be used as a source of
symmetry information in preference to the above space-group names.
They are only intended as comments.
;
_olex2_refinement_description
;
1. Fixed Uiso
 At 1.2 times of:
  All C(H) groups, All C(H,H) groups
2. Restrained distances
 Cl4-C37 = Cl3-C37
 1.771 with sigma of 0.01
 Cl4-Cl3
 2.916 with sigma of 0.03
3. Uiso/Uaniso restraints and constraints
Cl3 \\sim Cl4 \\sim C37: within 2A with sigma of 0.01 and sigma for terminal
atoms of 0.02
4. Rigid body (RIGU) restrains
 Cl3, Cl4, C37
 with sigma for 1-2 distances of 0.001 and sigma for 1-3 distances of 0.001
5.a Secondary CH2 refined with riding coordinates:
 C2(H2A,H2B), C3(H3A,H3B), C4(H4A,H4B), C5(H5A,H5B), C6(H6A,H6B), C12(H12A,
 H12B), C38(H38A,H38B), C37(H37A,H37B)
5.b Aromatic/amide H refined with riding coordinates:
 C8(H8), C9(H9), C10(H10), C14(H14), C15(H15), C16(H16), C17(H17), C18(H18),
 C20(H20), C21(H21), C22(H22), C23(H23), C24(H24), C26(H26), C27(H27), C28(H28),
  C29(H29), C30(H30), C32(H32), C33(H33), C34(H34), C35(H35), C36(H36)
;
_smtbx_masks_special_details
;
During the structure refinement, regions of electron density 
were identified as a highly disordered dichloromethane solvent molecules. 
Attempts to model these electron densities as dichloromethane 
were not successful due to the extent of the disorder. 
In the final structure model, this electron density contribution
has been removed from the intensity data
using the solvent mask tool in Olex2 (Dolomanov, O.V., Bourhis, 
L.J., Gildea, R.J, Howard, J.A.K. & Puschmann, H.(2009), J. Appl.
Cryst. 42, 339-341.)
;
_olex2_exptl_crystal_mounting_method 'The crystal was mounted on a 200 micro/m MITEGEN holder in perfluoroether oil'

loop_
_space_group_symop_operation_xyz
'x, y, z'
'-x, y, -z+1/2'
'x+1/2, y+1/2, z'
'-x+1/2, y+1/2, -z+1/2'
'-x, -y, -z'
'x, -y, z-1/2'
'-x+1/2, -y+1/2, -z'
'x+1/2, -y+1/2, z-1/2'

loop_
_atom_site_label
_atom_site_type_symbol
_atom_site_fract_x
_atom_site_fract_y
_atom_site_fract_z
_atom_site_U_iso_or_equiv
_atom_site_adp_type
_atom_site_occupancy
_atom_site_site_symmetry_order
_atom_site_calc_flag
_atom_site_refinement_flags_posn
_atom_site_refinement_flags_adp
W1 W 0.36394(2) 0.35583(3) 0.44082(3) 0.04135(14) Uani 1 1 d . .
P1 P 0.31575(8) 0.27155(18) 0.3169(2) 0.0448(6) Uani 1 1 d . .
P2 P 0.39310(8) 0.42682(19) 0.5946(2) 0.0430(6) Uani 1 1 d . .
O1 O 0.3478(2) 0.2154(5) 0.5740(6) 0.0525(19) Uani 1 1 d . .
O2 O 0.3947(2) 0.2400(5) 0.5082(5) 0.0477(17) Uani 1 1 d . .
N1 N 0.3078(2) 0.3774(5) 0.4753(6) 0.044(2) Uani 1 1 d . .
C1 C 0.3637(3) 0.2537(7) 0.5249(8) 0.049(3) Uani 1 1 d . .
C2 C 0.3524(3) 0.4905(7) 0.4065(8) 0.049(3) Uani 1 1 d . .
H2A H 0.337662 0.520663 0.440880 0.058 Uiso 1 1 calc R .
H2B H 0.374884 0.522771 0.400317 0.058 Uiso 1 1 calc R .
C3 C 0.3286(3) 0.4440(6) 0.3252(7) 0.043(2) Uani 1 1 d . .
H3A H 0.336349 0.447278 0.268608 0.052 Uiso 1 1 calc R .
H3B H 0.299105 0.445169 0.309194 0.052 Uiso 1 1 calc R .
C4 C 0.4250(3) 0.3770(7) 0.4387(8) 0.048(3) Uani 1 1 d . .
H4A H 0.431857 0.435089 0.429281 0.058 Uiso 1 1 calc R .
H4B H 0.447345 0.346717 0.487269 0.058 Uiso 1 1 calc R .
C5 C 0.4024(3) 0.3319(8) 0.3550(8) 0.051(3) Uani 1 1 d . .
H5A H 0.410602 0.273625 0.351659 0.061 Uiso 1 1 calc R .
H5B H 0.395095 0.362103 0.293602 0.061 Uiso 1 1 calc R .
C6 C 0.3478(3) 0.4613(7) 0.6163(7) 0.046(3) Uani 1 1 d . .
H6A H 0.351939 0.450319 0.683961 0.055 Uiso 1 1 calc R .
H6B H 0.344901 0.522078 0.606248 0.055 Uiso 1 1 calc R .
C7 C 0.3093(3) 0.4206(7) 0.5546(7) 0.046(2) Uani 1 1 d . .
C8 C 0.2763(3) 0.4302(7) 0.5789(8) 0.048(3) Uani 1 1 d . .
H8 H 0.278173 0.461843 0.633679 0.058 Uiso 1 1 calc R .
C9 C 0.2396(3) 0.3934(8) 0.5233(8) 0.053(3) Uani 1 1 d . .
H9 H 0.216560 0.398913 0.539955 0.064 Uiso 1 1 calc R .
C10 C 0.2380(3) 0.3496(7) 0.4449(8) 0.048(3) Uani 1 1 d . .
H10 H 0.213372 0.324395 0.405697 0.057 Uiso 1 1 calc R .
C11 C 0.2721(3) 0.3413(7) 0.4214(7) 0.044(2) Uani 1 1 d . .
C12 C 0.2682(3) 0.2902(8) 0.3359(8) 0.052(3) Uani 1 1 d . .
H12A H 0.249063 0.318118 0.278570 0.063 Uiso 1 1 calc R .
H12B H 0.256369 0.235793 0.341879 0.063 Uiso 1 1 calc R .
C13 C 0.3047(3) 0.2928(7) 0.1890(8) 0.053(3) Uani 1 1 d . .
C14 C 0.2742(4) 0.3438(8) 0.1328(9) 0.062(3) Uani 1 1 d . .
H14 H 0.256859 0.369866 0.159471 0.075 Uiso 1 1 calc R .
C15 C 0.2684(4) 0.3573(9) 0.0382(9) 0.071(4) Uani 1 1 d . .
H15 H 0.247025 0.391872 -0.000005 0.085 Uiso 1 1 calc R .
C16 C 0.2933(5) 0.3213(10) -0.0006(9) 0.072(4) Uani 1 1 d . .
H16 H 0.289669 0.331980 -0.065265 0.087 Uiso 1 1 calc R .
C17 C 0.3232(4) 0.2704(10) 0.0527(9) 0.071(4) Uani 1 1 d . .
H17 H 0.340060 0.244741 0.024471 0.085 Uiso 1 1 calc R .
C18 C 0.3298(4) 0.2547(9) 0.1488(9) 0.062(3) Uani 1 1 d . .
H18 H 0.350878 0.218778 0.185781 0.074 Uiso 1 1 calc R .
C19 C 0.3169(3) 0.1566(7) 0.3090(8) 0.051(3) Uani 1 1 d . .
C20 C 0.2823(4) 0.1140(8) 0.2520(9) 0.057(3) Uani 1 1 d . .
H20 H 0.257966 0.143941 0.221968 0.068 Uiso 1 1 calc R .
C21 C 0.2828(4) 0.0314(10) 0.2391(10) 0.072(4) Uani 1 1 d . .
H21 H 0.259170 0.004100 0.198405 0.086 Uiso 1 1 calc R .
C22 C 0.3174(5) -0.0142(10) 0.2845(13) 0.096(5) Uani 1 1 d . .
H22 H 0.317805 -0.072710 0.276461 0.116 Uiso 1 1 calc R .
C23 C 0.3514(5) 0.0278(10) 0.3418(12) 0.094(5) Uani 1 1 d . .
H23 H 0.375399 -0.002779 0.373504 0.113 Uiso 1 1 calc R .
C24 C 0.3517(4) 0.1120(8) 0.3546(10) 0.069(4) Uani 1 1 d . .
H24 H 0.375582 0.139345 0.394348 0.083 Uiso 1 1 calc R .
C25 C 0.4244(3) 0.5197(7) 0.6067(7) 0.043(2) Uani 1 1 d . .
C26 C 0.4647(3) 0.5080(7) 0.6252(7) 0.045(2) Uani 1 1 d . .
H26 H 0.475268 0.453270 0.631732 0.054 Uiso 1 1 calc R .
C27 C 0.4900(3) 0.5759(8) 0.6347(8) 0.053(3) Uani 1 1 d . .
H27 H 0.517753 0.567057 0.646277 0.064 Uiso 1 1 calc R .
C28 C 0.4755(3) 0.6544(8) 0.6273(7) 0.052(3) Uani 1 1 d . .
H28 H 0.493221 0.700151 0.634839 0.063 Uiso 1 1 calc R .
C29 C 0.4351(4) 0.6689(7) 0.6090(8) 0.055(3) Uani 1 1 d . .
H29 H 0.425012 0.723990 0.603605 0.066 Uiso 1 1 calc R .
C30 C 0.4091(3) 0.5998(7) 0.5986(7) 0.047(3) Uani 1 1 d . .
H30 H 0.381287 0.608344 0.586042 0.056 Uiso 1 1 calc R .
C31 C 0.4230(3) 0.3772(7) 0.7078(7) 0.045(2) Uani 1 1 d . .
C32 C 0.4277(4) 0.4181(8) 0.7949(8) 0.057(3) Uani 1 1 d . .
H32 H 0.414869 0.470109 0.793169 0.068 Uiso 1 1 calc R .
C33 C 0.4505(4) 0.3840(8) 0.8816(8) 0.058(3) Uani 1 1 d . .
H33 H 0.453701 0.412859 0.938999 0.069 Uiso 1 1 calc R .
C34 C 0.4688(3) 0.3076(8) 0.8855(8) 0.054(3) Uani 1 1 d . .
H34 H 0.483759 0.283294 0.945631 0.064 Uiso 1 1 calc R .
C35 C 0.4655(3) 0.2674(9) 0.8042(9) 0.059(3) Uani 1 1 d . .
H35 H 0.478463 0.215225 0.808314 0.071 Uiso 1 1 calc R .
C36 C 0.4430(3) 0.3013(8) 0.7118(8) 0.055(3) Uani 1 1 d . .
H36 H 0.441627 0.273295 0.655114 0.066 Uiso 1 1 calc R .
Cl1 Cl 0.32916(12) -0.3023(3) 0.2911(3) 0.1028(15) Uani 1 1 d . .
Cl2 Cl 0.38715(16) -0.1798(3) 0.4066(3) 0.0983(13) Uani 1 1 d . .
C38 C 0.3691(4) -0.2366(10) 0.3005(11) 0.084(5) Uani 1 1 d . .
H38A H 0.360343 -0.197312 0.246070 0.100 Uiso 1 1 calc R .
H38B H 0.391419 -0.270227 0.295295 0.100 Uiso 1 1 calc R .
Cl3 Cl 0.3586(3) -0.0460(4) 0.5939(5) 0.189(3) Uani 1 1 d D U
Cl4 Cl 0.4229(2) 0.0559(5) 0.7165(5) 0.167(3) Uani 1 1 d D U
C37 C 0.3909(6) 0.0382(12) 0.5986(9) 0.159(6) Uani 1 1 d D U
H37A H 0.406992 0.025858 0.558913 0.191 Uiso 1 1 calc R .
H37B H 0.374692 0.088696 0.572643 0.191 Uiso 1 1 calc R .

loop_
_atom_site_aniso_label
_atom_site_aniso_U_11
_atom_site_aniso_U_22
_atom_site_aniso_U_33
_atom_site_aniso_U_23
_atom_site_aniso_U_13
_atom_site_aniso_U_12
W1 0.0354(2) 0.0491(3) 0.0430(2) -0.0045(2) 0.01844(17) -0.00144(19)
P1 0.0414(14) 0.0499(16) 0.0448(15) -0.0034(13) 0.0177(12) -0.0047(12)
P2 0.0362(13) 0.0527(16) 0.0436(15) -0.0052(13) 0.0188(12) -0.0035(12)
O1 0.049(4) 0.055(5) 0.063(5) -0.002(4) 0.032(4) -0.006(4)
O2 0.044(4) 0.049(4) 0.053(4) -0.009(4) 0.021(3) -0.003(3)
N1 0.036(4) 0.049(5) 0.048(5) 0.003(4) 0.018(4) 0.001(4)
C1 0.038(6) 0.053(7) 0.054(7) -0.011(5) 0.015(5) -0.001(5)
C2 0.048(6) 0.048(6) 0.049(6) -0.008(5) 0.017(5) 0.003(5)
C3 0.051(6) 0.041(6) 0.039(5) 0.010(5) 0.017(5) 0.002(5)
C4 0.040(6) 0.060(7) 0.049(6) -0.005(5) 0.022(5) -0.003(5)
C5 0.042(6) 0.065(8) 0.050(6) -0.001(5) 0.021(5) -0.005(5)
C6 0.038(5) 0.061(7) 0.043(6) -0.012(5) 0.020(5) -0.004(5)
C7 0.042(6) 0.053(6) 0.043(6) 0.001(5) 0.016(5) -0.004(5)
C8 0.046(6) 0.062(7) 0.042(6) -0.002(5) 0.021(5) 0.003(5)
C9 0.046(6) 0.062(7) 0.059(7) 0.006(6) 0.029(6) 0.006(5)
C10 0.034(5) 0.055(7) 0.055(6) 0.014(6) 0.018(5) 0.004(5)
C11 0.040(5) 0.048(6) 0.042(6) 0.005(5) 0.014(5) 0.003(5)
C12 0.038(6) 0.061(7) 0.061(7) 0.001(6) 0.021(5) -0.001(5)
C13 0.051(6) 0.052(7) 0.054(7) -0.011(5) 0.018(6) -0.016(5)
C14 0.057(7) 0.069(8) 0.055(7) 0.005(6) 0.012(6) -0.014(6)
C15 0.082(9) 0.062(8) 0.048(7) 0.009(6) -0.002(7) -0.030(7)
C16 0.076(9) 0.091(11) 0.043(7) 0.001(7) 0.014(7) -0.028(8)
C17 0.069(9) 0.093(11) 0.059(8) -0.022(8) 0.034(7) -0.031(8)
C18 0.053(7) 0.084(9) 0.051(7) -0.005(6) 0.023(6) -0.024(7)
C19 0.049(6) 0.049(7) 0.060(7) -0.007(5) 0.025(5) -0.003(5)
C20 0.048(7) 0.065(8) 0.061(7) -0.005(6) 0.024(6) -0.006(6)
C21 0.061(8) 0.083(10) 0.078(9) -0.017(8) 0.033(7) -0.017(7)
C22 0.087(12) 0.057(9) 0.130(15) -0.004(9) 0.023(11) -0.010(8)
C23 0.062(9) 0.073(10) 0.107(13) -0.011(9) -0.016(8) -0.004(8)
C24 0.055(7) 0.055(8) 0.082(9) -0.015(7) 0.007(7) -0.003(6)
C25 0.038(5) 0.063(7) 0.033(5) -0.005(5) 0.018(4) 0.004(5)
C26 0.053(6) 0.054(6) 0.032(5) 0.000(5) 0.018(5) -0.004(5)
C27 0.044(6) 0.071(8) 0.044(6) -0.001(6) 0.016(5) -0.009(6)
C28 0.058(7) 0.062(8) 0.040(6) 0.002(5) 0.022(5) -0.016(6)
C29 0.066(8) 0.046(7) 0.058(7) 0.001(5) 0.030(6) -0.003(6)
C30 0.046(6) 0.059(7) 0.038(6) -0.006(5) 0.018(5) -0.001(5)
C31 0.036(5) 0.059(7) 0.043(6) -0.003(5) 0.019(5) -0.009(5)
C32 0.069(8) 0.061(7) 0.043(6) -0.005(6) 0.025(6) -0.016(6)
C33 0.078(8) 0.054(7) 0.046(6) -0.002(5) 0.028(6) -0.015(6)
C34 0.050(7) 0.067(8) 0.044(6) 0.000(6) 0.016(5) -0.016(6)
C35 0.040(6) 0.074(8) 0.060(8) -0.007(6) 0.013(5) 0.003(6)
C36 0.044(6) 0.077(8) 0.045(6) -0.014(6) 0.016(5) -0.001(6)
Cl1 0.065(2) 0.145(4) 0.089(3) 0.025(3) 0.017(2) -0.004(2)
Cl2 0.146(4) 0.073(2) 0.080(3) 0.008(2) 0.046(3) 0.012(3)
C38 0.068(9) 0.093(11) 0.100(11) -0.032(9) 0.042(8) 0.013(8)
Cl3 0.308(9) 0.125(5) 0.145(5) 0.009(4) 0.095(6) -0.054(5)
Cl4 0.194(7) 0.161(6) 0.151(5) 0.012(5) 0.069(5) -0.009(5)
C37 0.233(12) 0.116(9) 0.138(7) 0.019(9) 0.080(7) -0.016(8)

loop_
_atom_type_symbol
_atom_type_description
_atom_type_scat_dispersion_real
_atom_type_scat_dispersion_imag
_atom_type_scat_source
C C 0.0033 0.0016 'International Tables Vol C Tables 4.2.6.8 and 6.1.1.4'
H H 0.0000 0.0000 'International Tables Vol C Tables 4.2.6.8 and 6.1.1.4'
Cl Cl 0.1484 0.1585 'International Tables Vol C Tables 4.2.6.8 and 6.1.1.4'
N N 0.0061 0.0033 'International Tables Vol C Tables 4.2.6.8 and 6.1.1.4'
O O 0.0106 0.0060 'International Tables Vol C Tables 4.2.6.8 and 6.1.1.4'
P P 0.1023 0.0942 'International Tables Vol C Tables 4.2.6.8 and 6.1.1.4'
W W -0.8490 6.8722 'International Tables Vol C Tables 4.2.6.8 and 6.1.1.4'

loop_
_geom_angle_atom_site_label_1
_geom_angle_atom_site_label_2
_geom_angle_atom_site_label_3
_geom_angle
P1 W1 P2 157.13(9)
O2 W1 P1 88.5(2)
O2 W1 P2 89.6(2)
O2 W1 N1 110.8(3)
O2 W1 C2 160.6(3)
O2 W1 C3 158.9(3)
O2 W1 C4 79.1(4)
O2 W1 C5 79.2(4)
N1 W1 P1 80.0(2)
N1 W1 P2 79.4(2)
C1 W1 P1 82.3(3)
C1 W1 P2 83.6(3)
C1 W1 O2 33.5(3)
C1 W1 N1 77.3(4)
C1 W1 C2 150.2(4)
C1 W1 C3 147.9(4)
C1 W1 C4 110.8(4)
C1 W1 C5 110.9(4)
C2 W1 P1 110.2(3)
C2 W1 P2 75.1(3)
C2 W1 N1 78.5(4)
C2 W1 C3 37.0(4)
C2 W1 C5 97.7(4)
C3 W1 P1 73.7(3)
C3 W1 P2 111.2(3)
C3 W1 N1 77.8(4)
C4 W1 P1 119.8(3)
C4 W1 P2 82.1(3)
C4 W1 N1 158.9(4)
C4 W1 C2 86.9(4)
C4 W1 C3 99.7(4)
C4 W1 C5 37.2(4)
C5 W1 P1 82.7(3)
C5 W1 P2 119.3(3)
C5 W1 N1 159.6(4)
C5 W1 C3 87.2(4)
C12 P1 W1 102.9(4)
C12 P1 C13 106.0(5)
C12 P1 C19 102.5(5)
C13 P1 W1 121.0(4)
C13 P1 C19 96.8(5)
C19 P1 W1 125.4(4)
C6 P2 W1 102.2(3)
C25 P2 W1 120.4(3)
C25 P2 C6 106.2(5)
C31 P2 W1 125.3(4)
C31 P2 C6 102.5(5)
C31 P2 C25 97.9(5)
C1 O2 W1 67.3(7)
C7 N1 W1 121.4(7)
C7 N1 C11 117.8(9)
C11 N1 W1 120.5(7)
O1 C1 W1 149.0(9)
O2 C1 W1 79.2(7)
O2 C1 O1 131.8(11)
C3 C2 W1 71.9(6)
C2 C3 W1 71.1(6)
C5 C4 W1 72.2(6)
C4 C5 W1 70.6(6)
C7 C6 P2 114.9(7)
N1 C7 C6 120.0(9)
N1 C7 C8 122.0(10)
C8 C7 C6 118.0(10)
C7 C8 C9 120.1(10)
C10 C9 C8 118.2(10)
C9 C10 C11 120.5(11)
N1 C11 C10 121.3(10)
N1 C11 C12 121.4(9)
C10 C11 C12 117.3(10)
C11 C12 P1 115.0(8)
C14 C13 P1 124.5(10)
C14 C13 C18 119.0(12)
C18 C13 P1 116.4(10)
C13 C14 C15 120.7(14)
C16 C15 C14 120.3(14)
C17 C16 C15 120.1(13)
C16 C17 C18 121.3(14)
C13 C18 C17 118.5(13)
C20 C19 P1 119.5(9)
C24 C19 P1 121.7(9)
C24 C19 C20 118.8(11)
C21 C20 C19 121.1(13)
C20 C21 C22 120.8(14)
C23 C22 C21 118.0(15)
C24 C23 C22 122.2(15)
C23 C24 C19 119.1(12)
C26 C25 P2 117.5(9)
C26 C25 C30 119.7(10)
C30 C25 P2 122.8(8)
C25 C26 C27 120.4(11)
C28 C27 C26 120.5(11)
C27 C28 C29 120.8(11)
C28 C29 C30 118.8(11)
C25 C30 C29 119.8(10)
C32 C31 P2 119.2(9)
C36 C31 P2 122.2(8)
C36 C31 C32 118.5(10)
C33 C32 C31 121.3(12)
C32 C33 C34 120.1(12)
C35 C34 C33 120.3(12)
C34 C35 C36 121.9(12)
C31 C36 C35 117.8(11)
Cl1 C38 Cl2 114.1(9)
Cl4 C37 Cl3 109.8(8)

loop_
_geom_bond_atom_site_label_1
_geom_bond_atom_site_label_2
_geom_bond_distance
W1 P1 2.434(3)
W1 P2 2.446(3)
W1 O2 2.212(8)
W1 N1 2.275(8)
W1 C1 2.077(12)
W1 C2 2.231(11)
W1 C3 2.241(10)
W1 C4 2.218(10)
W1 C5 2.239(10)
P1 C12 1.848(10)
P1 C13 1.850(12)
P1 C19 1.856(12)
P2 C6 1.850(10)
P2 C25 1.836(11)
P2 C31 1.829(11)
O1 C1 1.248(13)
O2 C1 1.243(12)
N1 C7 1.364(13)
N1 C11 1.364(13)
C2 C3 1.420(14)
C4 C5 1.421(15)
C6 C7 1.496(14)
C7 C8 1.369(14)
C8 C9 1.399(16)
C9 C10 1.358(16)
C10 C11 1.396(14)
C11 C12 1.490(15)
C13 C14 1.379(17)
C13 C18 1.394(17)
C14 C15 1.380(17)
C15 C16 1.36(2)
C16 C17 1.35(2)
C17 C18 1.401(17)
C19 C20 1.399(16)
C19 C24 1.380(17)
C20 C21 1.345(18)
C21 C22 1.38(2)
C22 C23 1.38(2)
C23 C24 1.368(19)
C25 C26 1.374(14)
C25 C30 1.387(15)
C26 C27 1.393(15)
C27 C28 1.357(17)
C28 C29 1.384(16)
C29 C30 1.421(15)
C31 C32 1.421(15)
C31 C36 1.406(16)
C32 C33 1.374(16)
C33 C34 1.384(17)
C34 C35 1.351(16)
C35 C36 1.434(16)
Cl1 C38 1.739(16)
Cl2 C38 1.746(14)
Cl3 C37 1.764(9)
Cl4 C37 1.746(9)

loop_
_geom_torsion_atom_site_label_1
_geom_torsion_atom_site_label_2
_geom_torsion_atom_site_label_3
_geom_torsion_atom_site_label_4
_geom_torsion
W1 P1 C12 C11 -5.3(9)
W1 P1 C13 C14 -92.0(10)
W1 P1 C13 C18 87.2(9)
W1 P1 C19 C20 162.0(8)
W1 P1 C19 C24 -20.8(13)
W1 P2 C6 C7 15.0(9)
W1 P2 C25 C26 -85.8(8)
W1 P2 C25 C30 94.7(9)
W1 P2 C31 C32 -160.9(7)
W1 P2 C31 C36 21.8(10)
W1 O2 C1 O1 -177.9(14)
W1 N1 C7 C6 5.4(14)
W1 N1 C7 C8 -176.4(8)
W1 N1 C11 C10 176.0(8)
W1 N1 C11 C12 -2.9(13)
P1 C13 C14 C15 178.9(9)
P1 C13 C18 C17 -178.6(9)
P1 C19 C20 C21 175.2(10)
P1 C19 C24 C23 -176.3(13)
P2 C6 C7 N1 -14.5(14)
P2 C6 C7 C8 167.2(9)
P2 C25 C26 C27 179.6(8)
P2 C25 C30 C29 179.8(8)
P2 C31 C32 C33 -178.8(9)
P2 C31 C36 C35 -179.7(8)
N1 C7 C8 C9 1.6(17)
N1 C11 C12 P1 5.8(14)
C6 P2 C25 C26 159.0(8)
C6 P2 C25 C30 -20.5(10)
C6 P2 C31 C32 -46.0(9)
C6 P2 C31 C36 136.7(9)
C6 C7 C8 C9 179.9(10)
C7 N1 C11 C10 1.4(15)
C7 N1 C11 C12 -177.5(10)
C7 C8 C9 C10 -0.9(17)
C8 C9 C10 C11 0.5(17)
C9 C10 C11 N1 -0.8(16)
C9 C10 C11 C12 178.2(10)
C10 C11 C12 P1 -173.2(8)
C11 N1 C7 C6 179.9(10)
C11 N1 C7 C8 -1.9(16)
C12 P1 C13 C14 24.2(11)
C12 P1 C13 C18 -156.6(9)
C12 P1 C19 C20 46.2(11)
C12 P1 C19 C24 -136.7(11)
C13 P1 C12 C11 -133.2(9)
C13 P1 C19 C20 -61.9(10)
C13 P1 C19 C24 115.3(11)
C13 C14 C15 C16 -0.9(19)
C14 C13 C18 C17 0.7(17)
C14 C15 C16 C17 2(2)
C15 C16 C17 C18 -1(2)
C16 C17 C18 C13 0.0(19)
C18 C13 C14 C15 -0.2(18)
C19 P1 C12 C11 125.8(9)
C19 P1 C13 C14 129.3(10)
C19 P1 C13 C18 -51.5(10)
C19 C20 C21 C22 2(2)
C20 C19 C24 C23 1(2)
C20 C21 C22 C23 -1(3)
C21 C22 C23 C24 0(3)
C22 C23 C24 C19 0(3)
C24 C19 C20 C21 -2.0(19)
C25 P2 C6 C7 142.0(8)
C25 P2 C31 C32 62.6(9)
C25 P2 C31 C36 -114.7(9)
C25 C26 C27 C28 1.2(16)
C26 C25 C30 C29 0.3(15)
C26 C27 C28 C29 -0.9(17)
C27 C28 C29 C30 0.4(17)
C28 C29 C30 C25 -0.1(16)
C30 C25 C26 C27 -0.9(15)
C31 P2 C6 C7 -115.8(9)
C31 P2 C25 C26 53.5(9)
C31 P2 C25 C30 -126.0(9)
C31 C32 C33 C34 -1.2(18)
C32 C31 C36 C35 3.0(16)
C32 C33 C34 C35 2.2(18)
C33 C34 C35 C36 -0.5(18)
C34 C35 C36 C31 -2.1(17)
C36 C31 C32 C33 -1.4(16)

loop_
_smtbx_masks_void_nr
_smtbx_masks_void_average_x
_smtbx_masks_void_average_y
_smtbx_masks_void_average_z
_smtbx_masks_void_volume
_smtbx_masks_void_count_electrons
1 0.000 0.500 -0.773 535.1 135.0
2 0.500 0.000 -0.902 535.1 135.0
